data_4312616
loop_
_publ_author_name
'Fabien Wolff'
'Christian Lorber'
'Robert Choukroun'
'Bruno Donnadieu'

_publ_contact_author 'Dr. Robert Choukroun, Dr. Christian Lorber'
_publ_contact_author_address
;
Laboratoire de Chimie de Coordination
UPR-CNRS 8241
205, route de Narbonne
31077 Toulouse cedex, France   
;
_publ_contact_author_email 'choukrou@lcc-toulouse.fr or lorber@lcc-toulouse.fr'
_publ_contact_author_fax ' 33 (0) 5 61 55 30 03 '
_publ_section_title
;
 Vanadium(V) Complexes of a Chelating Dianionic [ONNO]-Type Amine
 Bis(Phenolate) Ligand: Synthesis and Solid State and Solution Structures
;
_journal_name_full 'Inorganic Chemistry'
_journal_page_first 7839
_journal_page_last 7845
_journal_paper_doi 10.1021/ic034742f
_journal_volume 42
_journal_year 2003
_chemical_formula_sum 'C25 H37 N2 O4 V'
_chemical_formula_weight 480.51
_chemical_name_systematic
;
 ?
;
_space_group_IT_number 14
_symmetry_cell_setting monoclinic
_symmetry_space_group_name_Hall '-P 2ybc'
_symmetry_space_group_name_H-M 'P 1 21/c 1'
_atom_sites_solution_hydrogens geom
_atom_sites_solution_primary direct
_atom_sites_solution_secondary difmap
_audit_creation_method SHELXL-97
_cell_angle_alpha 90.
_cell_angle_beta 103.462(2)
_cell_angle_gamma 90
_cell_formula_units_Z 4
_cell_length_a 14.008(2)
_cell_length_b 13.075(1)
_cell_length_c 13.863(2)
_cell_measurement_reflns_used 8000
_cell_measurement_temperature 160(2)
_cell_measurement_theta_max 26.0
_cell_measurement_theta_min 2.15
_cell_volume 2469.3(5)
_computing_cell_refinement 'Stoe IPDS software (Stoe, 1996)'
_computing_data_collection 'Stoe IPDS software (Stoe, 1996)'
_computing_data_reduction 'XRED (Stoe, 1.08, 1996)'
_computing_molecular_graphics 'ORTEP3 for Windows (Farrugia, 1997)'
_computing_publication_material 'SHELXL-97 (Sheldrick, 1997)'
_computing_structure_refinement 'SHELXL-97 (Sheldrick, 1997)'
_computing_structure_solution 'SIR92 (Giacovazzo et al, 1992)'
_diffrn_ambient_temperature 160(2)
_diffrn_measured_fraction_theta_full 0.980
_diffrn_measured_fraction_theta_max 0.980
_diffrn_measurement_device 'Stoe IPDS'
_diffrn_measurement_method \f
_diffrn_radiation_monochromator graphite
_diffrn_radiation_source 'fine-focus sealed tube'
_diffrn_radiation_type MoK\a
_diffrn_radiation_wavelength 0.71073
_diffrn_reflns_av_R_equivalents 0.0303
_diffrn_reflns_av_sigmaI/netI 0.0253
_diffrn_reflns_limit_h_max 17
_diffrn_reflns_limit_h_min -17
_diffrn_reflns_limit_k_max 16
_diffrn_reflns_limit_k_min -16
_diffrn_reflns_limit_l_max 17
_diffrn_reflns_limit_l_min -16
_diffrn_reflns_number 18908
_diffrn_reflns_theta_full 26.10
_diffrn_reflns_theta_max 26.10
_diffrn_reflns_theta_min 2.17
_diffrn_standards_decay_% 0.1
_diffrn_standards_interval_time 5
_diffrn_standards_number 200
_exptl_absorpt_coefficient_mu 0.434
_exptl_absorpt_correction_T_max 0.909
_exptl_absorpt_correction_T_min 0.682
_exptl_absorpt_correction_type refdelf
_exptl_crystal_colour black
_exptl_crystal_density_diffrn 1.293
_exptl_crystal_density_method 'not measured'
_exptl_crystal_description parallelepiped
_exptl_crystal_F_000 1024
_exptl_crystal_size_max 0.50
_exptl_crystal_size_mid 0.30
_exptl_crystal_size_min 0.15
_refine_diff_density_max 0.353
_refine_diff_density_min -0.319
_refine_diff_density_rms 0.047
_refine_ls_extinction_method none
_refine_ls_goodness_of_fit_ref 1.021
_refine_ls_hydrogen_treatment mixed
_refine_ls_matrix_type full
_refine_ls_number_parameters 297
_refine_ls_number_reflns 4820
_refine_ls_number_restraints 0
_refine_ls_restrained_S_all 1.021
_refine_ls_R_factor_all 0.0468
_refine_ls_R_factor_gt 0.0344
_refine_ls_shift/su_max 0.039
_refine_ls_shift/su_mean 0.005
_refine_ls_structure_factor_coef Fsqd
_refine_ls_weighting_details 'calc w=1/[\s^2^(Fo^2^)+(0.0567P)^2^+0.4841P] where P=(Fo^2^+2Fc^2^)/3'
_refine_ls_weighting_scheme calc
_refine_ls_wR_factor_gt 0.0876
_refine_ls_wR_factor_ref 0.0927
_reflns_number_gt 3898
_reflns_number_total 4820
_reflns_threshold_expression >2sigma(I)
_cod_data_source_file ic034742fsi20030630_051806_2.cif
_cod_data_source_block 1a
_cod_original_cell_volume 2469.2(6)
_cod_original_sg_symbol_H-M 'P 21/c'
_cod_database_code 4312616

loop_
_symmetry_equiv_pos_as_xyz
'x, y, z'
'-x, y+1/2, -z+1/2'
'-x, -y, -z'
'x, -y-1/2, z-1/2'

loop_
_atom_site_label
_atom_site_type_symbol
_atom_site_fract_x
_atom_site_fract_y
_atom_site_fract_z
_atom_site_U_iso_or_equiv
_atom_site_adp_type
_atom_site_occupancy
_atom_site_symmetry_multiplicity
_atom_site_calc_flag
_atom_site_refinement_flags
_atom_site_disorder_assembly
_atom_site_disorder_group
V1 V 0.23971(2) 0.16095(2) 0.97917(2) 0.02354(10) Uani 1 1 d . . .
N1 N 0.12948(10) 0.25052(11) 1.04573(10) 0.0241(3) Uani 1 1 d . . .
N2 N 0.25441(11) 0.07948(12) 1.13525(11) 0.0297(3) Uani 1 1 d . . .
O1 O 0.32477(9) 0.25288(9) 1.05913(9) 0.0277(3) Uani 1 1 d . . .
O2 O 0.12985(9) 0.07152(9) 0.94028(9) 0.0282(3) Uani 1 1 d . . .
O3 O 0.21496(9) 0.22921(10) 0.88098(9) 0.0309(3) Uani 1 1 d . . .
O4 O 0.33056(9) 0.07380(10) 0.95898(9) 0.0295(3) Uani 1 1 d . . .
C1 C 0.13509(13) 0.36044(13) 1.02112(13) 0.0279(4) Uani 1 1 d . . .
H1A H 0.0905 0.3987 1.0540 0.033 Uiso 1 1 calc R . .
H1B H 0.1097 0.3685 0.9487 0.033 Uiso 1 1 calc R . .
C2 C 0.23559(13) 0.41020(13) 1.04950(12) 0.0263(4) Uani 1 1 d . . .
C3 C 0.24007(13) 0.51642(14) 1.06021(12) 0.0280(4) Uani 1 1 d . . .
H3 H 0.1806 0.5538 1.0519 0.034 Uiso 1 1 calc R . .
C4 C 0.32835(14) 0.56922(14) 1.08253(13) 0.0299(4) Uani 1 1 d . . .
C5 C 0.41457(14) 0.51238(14) 1.09437(13) 0.0302(4) Uani 1 1 d . . .
H5 H 0.4757 0.5473 1.1088 0.036 Uiso 1 1 calc R . .
C6 C 0.41404(13) 0.40676(14) 1.08575(12) 0.0271(4) Uani 1 1 d . . .
C7 C 0.32302(13) 0.35524(13) 1.06296(12) 0.0248(3) Uani 1 1 d . . .
C8 C 0.05040(12) 0.10671(13) 0.87374(12) 0.0256(4) Uani 1 1 d . . .
C9 C 0.02096(13) 0.06302(14) 0.77919(13) 0.0291(4) Uani 1 1 d . . .
C10 C -0.06065(14) 0.10387(14) 0.71419(13) 0.0318(4) Uani 1 1 d . . .
H10 H -0.0812 0.0744 0.6501 0.038 Uiso 1 1 calc R . .
C11 C -0.11356(13) 0.18563(14) 0.73827(14) 0.0316(4) Uani 1 1 d . . .
C12 C -0.08353(13) 0.22660(14) 0.83347(14) 0.0294(4) Uani 1 1 d . . .
H12 H -0.1188 0.2824 0.8522 0.035 Uiso 1 1 calc R . .
C13 C -0.00303(13) 0.18727(13) 0.90128(13) 0.0255(4) Uani 1 1 d . . .
C14 C 0.02422(13) 0.21867(14) 1.00838(13) 0.0283(4) Uani 1 1 d . . .
H14A H 0.0106 0.1608 1.0493 0.034 Uiso 1 1 calc R . .
H14B H -0.0185 0.2763 1.0180 0.034 Uiso 1 1 calc R . .
C15 C 0.15741(14) 0.23367(14) 1.15532(12) 0.0295(4) Uani 1 1 d . . .
H15A H 0.1043 0.2587 1.1854 0.035 Uiso 1 1 calc R . .
H15B H 0.2177 0.2728 1.1844 0.035 Uiso 1 1 calc R . .
C16 C 0.17502(14) 0.12103(15) 1.17826(13) 0.0323(4) Uani 1 1 d . . .
H16A H 0.1927 0.1113 1.2511 0.039 Uiso 1 1 calc R . .
H16B H 0.1137 0.0826 1.1514 0.039 Uiso 1 1 calc R . .
C17 C 0.33269(16) 0.68365(14) 1.09696(16) 0.0381(4) Uani 1 1 d . . .
H17A H 0.2659 0.7112 1.0844 0.057 Uiso 1 1 calc R . .
H17B H 0.3675 0.7146 1.0506 0.057 Uiso 1 1 calc R . .
H17C H 0.3675 0.6995 1.1652 0.057 Uiso 1 1 calc R . .
C18 C 0.50729(14) 0.34563(15) 1.10095(15) 0.0351(4) Uani 1 1 d . . .
H18A H 0.5635 0.3922 1.1096 0.053 Uiso 1 1 calc R . .
H18B H 0.5050 0.3020 1.0430 0.053 Uiso 1 1 calc R . .
H18C H 0.5141 0.3028 1.1602 0.053 Uiso 1 1 calc R . .
C19 C 0.07605(16) -0.02577(16) 0.75128(16) 0.0412(5) Uani 1 1 d . . .
H19A H 0.0420 -0.0511 0.6858 0.062 Uiso 1 1 calc R . .
H19B H 0.0798 -0.0804 0.8005 0.062 Uiso 1 1 calc R . .
H19C H 0.1425 -0.0040 0.7493 0.062 Uiso 1 1 calc R . .
C20 C -0.20247(17) 0.22630(18) 0.66503(17) 0.0465(5) Uani 1 1 d . . .
H20A H -0.1816 0.2754 0.6206 0.070 Uiso 1 1 calc R . .
H20B H -0.2461 0.2604 0.7009 0.070 Uiso 1 1 calc R . .
H20C H -0.2375 0.1695 0.6260 0.070 Uiso 1 1 calc R . .
C21 C 0.35038(15) 0.09854(18) 1.20385(15) 0.0425(5) Uani 1 1 d . . .
H21A H 0.3553 0.0583 1.2645 0.064 Uiso 1 1 calc R . .
H21B H 0.3565 0.1714 1.2206 0.064 Uiso 1 1 calc R . .
H21C H 0.4031 0.0785 1.1720 0.064 Uiso 1 1 calc R . .
C22 C 0.24327(17) -0.03231(15) 1.12174(16) 0.0398(5) Uani 1 1 d . . .
H22A H 0.2963 -0.0588 1.0935 0.060 Uiso 1 1 calc R . .
H22B H 0.1798 -0.0474 1.0767 0.060 Uiso 1 1 calc R . .
H22C H 0.2464 -0.0649 1.1861 0.060 Uiso 1 1 calc R . .
C23 C 0.36168(14) 0.05816(15) 0.86838(13) 0.0330(4) Uani 1 1 d . . .
H23 H 0.3045 0.0692 0.8109 0.040 Uiso 1 1 calc R . .
C24 C 0.39631(19) -0.05090(18) 0.86713(18) 0.0500(6) Uani 1 1 d . . .
H24A H 0.4579 -0.0595 0.9172 0.075 Uiso 1 1 calc R . .
H24B H 0.4071 -0.0670 0.8014 0.075 Uiso 1 1 calc R . .
H24C H 0.3465 -0.0971 0.8819 0.075 Uiso 1 1 calc R . .
C25 C 0.44120(19) 0.1340(2) 0.86255(18) 0.0519(6) Uani 1 1 d . . .
H25A H 0.4165 0.2036 0.8663 0.078 Uiso 1 1 calc R . .
H25B H 0.4608 0.1251 0.7997 0.078 Uiso 1 1 calc R . .
H25C H 0.4980 0.1225 0.9179 0.078 Uiso 1 1 calc R . .

loop_
_atom_site_aniso_label
_atom_site_aniso_U_11
_atom_site_aniso_U_22
_atom_site_aniso_U_33
_atom_site_aniso_U_23
_atom_site_aniso_U_13
_atom_site_aniso_U_12
V1 0.02272(16) 0.02456(15) 0.02392(15) 0.00049(11) 0.00659(11) 0.00001(12)
N1 0.0217(7) 0.0265(7) 0.0239(7) -0.0025(5) 0.0049(6) -0.0033(6)
N2 0.0285(8) 0.0294(8) 0.0305(8) 0.0043(6) 0.0055(6) -0.0007(6)
O1 0.0230(6) 0.0257(6) 0.0335(6) 0.0013(5) 0.0045(5) -0.0009(5)
O2 0.0267(6) 0.0248(6) 0.0310(6) -0.0011(5) 0.0029(5) 0.0000(5)
O3 0.0316(7) 0.0343(7) 0.0276(6) 0.0030(5) 0.0083(5) 0.0008(5)
O4 0.0288(7) 0.0323(7) 0.0287(6) 0.0010(5) 0.0094(5) 0.0033(5)
C1 0.0238(9) 0.0255(9) 0.0328(9) -0.0021(7) 0.0033(7) -0.0010(7)
C2 0.0256(9) 0.0282(9) 0.0244(8) 0.0012(7) 0.0044(7) -0.0034(7)
C3 0.0291(9) 0.0288(9) 0.0262(8) 0.0008(7) 0.0063(7) 0.0008(7)
C4 0.0358(10) 0.0287(9) 0.0252(8) -0.0008(7) 0.0068(7) -0.0065(8)
C5 0.0279(9) 0.0330(9) 0.0294(9) 0.0001(7) 0.0063(7) -0.0094(8)
C6 0.0260(9) 0.0315(9) 0.0236(8) 0.0009(7) 0.0055(7) -0.0033(7)
C7 0.0267(8) 0.0258(8) 0.0218(8) 0.0013(6) 0.0055(6) -0.0022(7)
C8 0.0240(8) 0.0240(8) 0.0283(8) 0.0004(7) 0.0049(7) -0.0039(7)
C9 0.0308(9) 0.0266(9) 0.0311(9) -0.0049(7) 0.0099(7) -0.0068(7)
C10 0.0331(10) 0.0349(10) 0.0261(9) -0.0040(7) 0.0041(7) -0.0117(8)
C11 0.0254(9) 0.0327(10) 0.0341(9) 0.0039(7) 0.0020(7) -0.0071(7)
C12 0.0247(9) 0.0253(8) 0.0380(10) -0.0006(7) 0.0073(7) -0.0040(7)
C13 0.0226(8) 0.0244(8) 0.0297(9) -0.0029(6) 0.0064(7) -0.0063(7)
C14 0.0222(9) 0.0325(9) 0.0317(9) -0.0054(7) 0.0097(7) -0.0040(7)
C15 0.0316(9) 0.0357(9) 0.0225(8) -0.0035(7) 0.0091(7) -0.0033(8)
C16 0.0350(10) 0.0379(10) 0.0257(9) 0.0033(7) 0.0103(7) -0.0034(8)
C17 0.0419(11) 0.0285(10) 0.0443(11) -0.0040(8) 0.0108(9) -0.0072(8)
C18 0.0253(9) 0.0402(11) 0.0397(10) -0.0001(8) 0.0071(8) -0.0025(8)
C19 0.0447(12) 0.0367(11) 0.0417(11) -0.0133(9) 0.0088(9) 0.0008(9)
C20 0.0376(12) 0.0504(13) 0.0435(12) 0.0057(10) -0.0067(9) -0.0023(10)
C21 0.0339(11) 0.0521(13) 0.0365(10) 0.0124(9) -0.0021(8) -0.0017(9)
C22 0.0463(12) 0.0292(10) 0.0456(11) 0.0101(8) 0.0140(9) 0.0013(9)
C23 0.0290(9) 0.0436(11) 0.0265(9) -0.0046(8) 0.0067(7) 0.0017(8)
C24 0.0555(14) 0.0467(12) 0.0516(13) -0.0165(10) 0.0200(11) 0.0027(11)
C25 0.0588(15) 0.0591(14) 0.0449(12) -0.0004(10) 0.0266(11) -0.0120(12)

loop_
_atom_type_symbol
_atom_type_description
_atom_type_scat_dispersion_real
_atom_type_scat_dispersion_imag
_atom_type_scat_source
C C 0.0033 0.0016 'International Tables Vol C Tables 4.2.6.8 and 6.1.1.4'
H H 0.0000 0.0000 'International Tables Vol C Tables 4.2.6.8 and 6.1.1.4'
N N 0.0061 0.0033 'International Tables Vol C Tables 4.2.6.8 and 6.1.1.4'
O O 0.0106 0.0060 'International Tables Vol C Tables 4.2.6.8 and 6.1.1.4'
V V 0.3005 0.5294 'International Tables Vol C Tables 4.2.6.8 and 6.1.1.4'

loop_
_geom_angle_atom_site_label_1
_geom_angle_atom_site_label_2
_geom_angle_atom_site_label_3
_geom_angle
_geom_angle_site_symmetry_1
_geom_angle_site_symmetry_3
_geom_angle_publ_flag
O3 V1 O4 104.20(6) . . ?
O3 V1 O1 97.37(7) . . ?
O4 V1 O1 97.18(6) . . ?
O3 V1 O2 95.79(6) . . ?
O4 V1 O2 97.04(6) . . ?
O1 V1 O2 157.62(6) . . ?
O3 V1 N1 91.41(6) . . ?
O4 V1 N1 164.38(5) . . ?
O1 V1 N1 80.14(6) . . ?
O2 V1 N1 81.51(6) . . ?
O3 V1 N2 169.08(6) . . ?
O4 V1 N2 86.71(6) . . ?
O1 V1 N2 80.78(6) . . ?
O2 V1 N2 82.87(5) . . ?
N1 V1 N2 77.68(6) . . ?
C1 N1 C15 111.18(13) . . ?
C1 N1 C14 106.82(13) . . ?
C15 N1 C14 108.24(13) . . ?
C1 N1 V1 108.97(10) . . ?
C15 N1 V1 106.97(11) . . ?
C14 N1 V1 114.70(10) . . ?
C21 N2 C22 107.59(16) . . ?
C21 N2 C16 109.58(16) . . ?
C22 N2 C16 110.29(15) . . ?
C21 N2 V1 112.56(11) . . ?
C22 N2 V1 110.10(11) . . ?
C16 N2 V1 106.73(11) . . ?
C7 O1 V1 130.71(11) . . ?
C8 O2 V1 117.82(11) . . ?
C23 O4 V1 127.06(11) . . ?
N1 C1 C2 116.84(14) . . ?
C7 C2 C3 118.80(16) . . ?
C7 C2 C1 123.15(16) . . ?
C3 C2 C1 118.03(16) . . ?
C4 C3 C2 122.31(17) . . ?
C3 C4 C5 117.62(17) . . ?
C3 C4 C17 121.98(18) . . ?
C5 C4 C17 120.38(17) . . ?
C6 C5 C4 122.26(17) . . ?
C5 C6 C7 118.77(17) . . ?
C5 C6 C18 122.04(16) . . ?
C7 C6 C18 119.19(16) . . ?
O1 C7 C2 122.21(15) . . ?
O1 C7 C6 117.50(15) . . ?
C2 C7 C6 120.23(16) . . ?
O2 C8 C13 118.64(15) . . ?
O2 C8 C9 121.10(16) . . ?
C13 C8 C9 120.25(16) . . ?
C10 C9 C8 117.99(17) . . ?
C10 C9 C19 121.89(17) . . ?
C8 C9 C19 120.12(17) . . ?
C11 C10 C9 123.15(17) . . ?
C10 C11 C12 117.63(17) . . ?
C10 C11 C20 120.93(18) . . ?
C12 C11 C20 121.40(18) . . ?
C13 C12 C11 121.13(17) . . ?
C12 C13 C8 119.81(16) . . ?
C12 C13 C14 123.22(16) . . ?
C8 C13 C14 116.60(15) . . ?
C13 C14 N1 114.80(14) . . ?
N1 C15 C16 110.37(14) . . ?
N2 C16 C15 111.89(15) . . ?
O4 C23 C25 109.36(16) . . ?
O4 C23 C24 107.97(16) . . ?
C25 C23 C24 112.20(18) . . ?

loop_
_geom_bond_atom_site_label_1
_geom_bond_atom_site_label_2
_geom_bond_distance
_geom_bond_site_symmetry_2
_geom_bond_publ_flag
V1 O3 1.5969(13) . ?
V1 O4 1.7782(13) . ?
V1 O1 1.8651(13) . ?
V1 O2 1.9078(13) . ?
V1 N1 2.2959(15) . ?
V1 N2 2.3773(16) . ?
N1 C1 1.484(2) . ?
N1 C15 1.494(2) . ?
N1 C14 1.503(2) . ?
N2 C21 1.476(2) . ?
N2 C22 1.477(2) . ?
N2 C16 1.482(2) . ?
O1 C7 1.340(2) . ?
O2 C8 1.350(2) . ?
O4 C23 1.437(2) . ?
C1 C2 1.517(2) . ?
C2 C7 1.395(2) . ?
C2 C3 1.397(3) . ?
C3 C4 1.387(3) . ?
C4 C5 1.395(3) . ?
C4 C17 1.509(3) . ?
C5 C6 1.386(3) . ?
C6 C7 1.411(2) . ?
C6 C18 1.504(3) . ?
C8 C13 1.396(3) . ?
C8 C9 1.401(2) . ?
C9 C10 1.387(3) . ?
C9 C19 1.494(3) . ?
C10 C11 1.385(3) . ?
C11 C12 1.395(3) . ?
C11 C20 1.509(3) . ?
C12 C13 1.388(3) . ?
C13 C14 1.502(2) . ?
C15 C16 1.515(3) . ?
C23 C25 1.507(3) . ?
C23 C24 1.508(3) . ?
